data_4312181
loop_
_publ_author_name
'Koichiro Jitsukawa'
'Yoshiyuki Oka'
'Syuhei Yamaguchi'
'Hideki Masuda'

_publ_section_title
;
 Preparation, Structure Characterization, and Oxidation Activity of
 Ruthenium Complexes with Tripodal Ligands Bearing Noncovalent Interaction
 Sites
;
_journal_name_full 'Inorganic Chemistry'
_journal_page_first 8119
_journal_page_last 8129
_journal_paper_doi 10.1021/ic0494399
_journal_volume 43
_journal_year 2004
_chemical_formula_moiety 'C35 H51 Cl2 N7 O4 Ru '
_chemical_formula_sum 'C35 H51 Cl2 N7 O4 Ru'
_chemical_formula_weight 805.81
_space_group_IT_number 14
_symmetry_cell_setting monoclinic
_symmetry_Int_Tables_number 14
_symmetry_space_group_name_Hall '-P 2ybc'
_symmetry_space_group_name_H-M 'P 1 21/c 1'
_cell_angle_alpha 90
_cell_angle_beta 110.290(6)
_cell_angle_gamma 90
_cell_formula_units_Z 4
_cell_length_a 16.858(2)
_cell_length_b 11.704(1)
_cell_length_c 21.433(1)
_cell_measurement_temperature 288.2
_cell_volume 3966.5(6)
_computing_cell_refinement PROCESS
_computing_data_collection PROCESS
_computing_data_reduction 'teXsan Ver. 1.11'
_computing_publication_material 'teXsan Ver. 1.11'
_computing_structure_refinement SHELXL97
_computing_structure_solution SIR92
_diffrn_measurement_device_type 'Rigaku RAXIS-II Imaging Plate'
_diffrn_measurement_method \w
_diffrn_radiation_type 'Mo K\a'
_diffrn_radiation_wavelength 0.7107
_diffrn_reflns_av_R_equivalents 0.000
_diffrn_reflns_limit_h_max 20
_diffrn_reflns_limit_h_min 0
_diffrn_reflns_limit_k_max 14
_diffrn_reflns_limit_k_min 0
_diffrn_reflns_limit_l_max 23
_diffrn_reflns_limit_l_min -26
_diffrn_reflns_number 7241
_diffrn_reflns_theta_max 25.65
_exptl_absorpt_coefficient_mu 0.574
_exptl_absorpt_correction_type none
_exptl_crystal_colour unknown
_exptl_crystal_density_diffrn 1.349
_exptl_crystal_density_method 'not measured'
_exptl_crystal_description unknown
_exptl_crystal_size_max 0.000
_exptl_crystal_size_mid 0.000
_exptl_crystal_size_min 0.000
_refine_diff_density_max 0.75
_refine_diff_density_min -0.50
_refine_ls_extinction_coef 0.0245
_refine_ls_extinction_expression Fc^*^=kFc[1+0.001xFc^2^\l^3^/sin(2\q)]^-1/4^
_refine_ls_extinction_method SHELXL
_refine_ls_goodness_of_fit_ref 1.072
_refine_ls_hydrogen_treatment noref
_refine_ls_number_parameters 443
_refine_ls_number_reflns 6831
_refine_ls_R_factor_gt 0.0509
_refine_ls_shift/su_max 0.0130
_refine_ls_structure_factor_coef Fsqd
_refine_ls_weighting_details 'w = 1/[\s^2^(Fo^2^) + (0.0915P)^2^+2.6225P] where P=(Fo^2^+2Fc^2^)/3'
_refine_ls_weighting_scheme calc
_refine_ls_wR_factor_ref 0.1466
_reflns_number_gt 6831
_reflns_number_total 7091
_reflns_threshold_expression >2.0sigma(I)
_cod_data_source_file ic0494399si20040430_063842.cif
_cod_data_source_block rutnpa
_cod_depositor_comments
;
The following automatic conversions were performed:
data name '_geom_hbond_site_distance_dh' replaced with
'_geom_hbond_distance_DH' as specified in the replacement file
'/home/antanas/src/cod-tools/trunk/data/replacement-values/replacement_tags.lst'.

data
name '_geom_hbond_site_distance_ha' replaced with
'_geom_hbond_distance_HA' as specified in the replacement file
'/home/antanas/src/cod-tools/trunk/data/replacement-values/replacement_tags.lst'.

data
name '_geom_hbond_site_distance_da' replaced with
'_geom_hbond_distance_DA' as specified in the replacement file
'/home/antanas/src/cod-tools/trunk/data/replacement-values/replacement_tags.lst'.

Automatic conversion script
Id: cif_correct_tags 5005 2017-03-03 11:38:54Z antanas 
;
_cod_original_formula_sum 'C35 H51 Cl2 N7 O4 Ru '
_cod_database_code 4312181

loop_
_symmetry_equiv_pos_as_xyz
x,y,z
-x,1/2+y,1/2-z
-x,-y,-z
x,1/2-y,1/2+z

loop_
_atom_site_label
_atom_site_type_symbol
_atom_site_fract_x
_atom_site_fract_y
_atom_site_fract_z
_atom_site_U_iso_or_equiv
_atom_site_adp_type
_atom_site_occupancy
_atom_site_calc_flag
_atom_site_refinement_flags
_atom_site_disorder_assembly
_atom_site_disorder_group
Ru(1) Ru 0.12622(2) 0.23801(2) 0.69113(1) 0.0423(1) Uani 1.00 d . . .
Cl(1) Cl 0.26425(5) 0.13919(8) 0.72985(4) 0.0547(2) Uani 1.00 d . . .
Cl(2) Cl 0.11784(6) 0.17929(8) 0.79787(4) 0.0561(2) Uani 1.00 d . . .
O(1A) O 0.1120(3) -0.1629(4) 0.5439(2) 0.127(2) Uani 1.00 d . . .
O(1B) O 0.3895(4) 0.5021(4) 0.8697(3) 0.167(3) Uani 1.00 d . . .
O(1C) O 0.3249(4) 0.4694(7) 0.5830(3) 0.200(4) Uani 1.00 d . . .
O(11) O 0.2863(10) -0.105(2) 0.9089(7) 0.39(1) Uani 1.00 d . . .
N(1) N 0.0063(2) 0.3066(2) 0.6543(1) 0.0465(6) Uani 1.00 d . . .
N(2A) N 0.0499(2) 0.0905(2) 0.6505(1) 0.0476(6) Uani 1.00 d . . .
N(2B) N 0.1614(2) 0.4048(2) 0.7287(1) 0.0477(6) Uani 1.00 d . . .
N(2C) N 0.1297(2) 0.3024(2) 0.5995(1) 0.0476(6) Uani 1.00 d . . .
N(3A) N 0.1453(2) -0.0250(3) 0.6220(2) 0.0610(8) Uani 1.00 d . . .
N(3B) N 0.2963(2) 0.3769(3) 0.8042(2) 0.0616(8) Uani 1.00 d . . .
N(3C) N 0.2784(2) 0.3164(3) 0.6241(2) 0.0639(8) Uani 1.00 d . . .
C(1A) C -0.0493(2) 0.2243(3) 0.6722(2) 0.0539(8) Uani 1.00 d . . .
C(1B) C 0.0084(2) 0.4211(3) 0.6848(2) 0.0526(8) Uani 1.00 d . . .
C(1C) C -0.0216(2) 0.3124(3) 0.5800(2) 0.0542(8) Uani 1.00 d . . .
C(2A) C -0.0299(2) 0.1068(3) 0.6529(2) 0.0508(7) Uani 1.00 d . . .
C(2B) C 0.0935(2) 0.4765(3) 0.7017(2) 0.0514(8) Uani 1.00 d . . .
C(2C) C 0.0512(2) 0.3282(3) 0.5559(2) 0.0500(7) Uani 1.00 d . . .
C(3A) C -0.0912(3) 0.0236(4) 0.6363(2) 0.0608(9) Uani 1.00 d . . .
C(3B) C 0.1024(3) 0.5942(3) 0.7004(2) 0.0605(9) Uani 1.00 d . . .
C(3C) C 0.0355(3) 0.3625(3) 0.4913(2) 0.0589(9) Uani 1.00 d . . .
C(4A) C -0.0724(3) -0.0831(4) 0.6175(2) 0.067(1) Uani 1.00 d . . .
C(4B) C 0.1815(3) 0.6396(3) 0.7291(3) 0.072(1) Uani 1.00 d . . .
C(4C) C 0.1029(3) 0.3689(4) 0.4684(2) 0.069(1) Uani 1.00 d . . .
C(5A) C 0.0060(3) -0.1015(4) 0.6129(2) 0.0661(10) Uani 1.00 d . . .
C(5B) C 0.2493(3) 0.5712(4) 0.7629(3) 0.072(1) Uani 1.00 d . . .
C(5C) C 0.1829(3) 0.3516(4) 0.5123(2) 0.067(1) Uani 1.00 d . . .
C(6A) C 0.0657(2) -0.0122(3) 0.6282(2) 0.0523(8) Uani 1.00 d . . .
C(6B) C 0.2367(2) 0.4525(3) 0.7646(2) 0.0567(8) Uani 1.00 d . . .
C(6C) C 0.1958(2) 0.3232(3) 0.5785(2) 0.0555(8) Uani 1.00 d . . .
C(7A) C 0.1656(3) -0.0993(4) 0.5812(2) 0.071(1) Uani 1.00 d . . .
C(7B) C 0.3634(3) 0.4054(4) 0.8603(3) 0.080(1) Uani 1.00 d . . .
C(7C) C 0.3412(4) 0.3898(6) 0.6214(3) 0.104(2) Uani 1.00 d . . .
C(8A) C 0.2564(3) -0.1009(5) 0.5837(2) 0.077(1) Uani 1.00 d . . .
C(8B) C 0.4033(3) 0.3110(5) 0.9100(2) 0.076(1) Uani 1.00 d . . .
C(8C) C 0.4321(3) 0.3665(7) 0.6675(3) 0.104(2) Uani 1.00 d . . .
C(9A) C 0.3140(4) -0.1345(8) 0.6521(4) 0.127(3) Uani 1.00 d . . .
C(9B) C 0.4739(6) 0.3551(8) 0.9685(4) 0.166(4) Uani 1.00 d . . .
C(9C) C 0.4886(7) 0.390(1) 0.6278(6) 0.218(6) Uani 1.00 d . . .
C(10A) C 0.2630(4) -0.1881(8) 0.5320(4) 0.136(3) Uani 1.00 d . . .
C(10B) C 0.4412(8) 0.2220(9) 0.8785(5) 0.170(5) Uani 1.00 d . . .
C(10C) C 0.4482(5) 0.260(1) 0.7009(8) 0.239(8) Uani 1.00 d . . .
C(11) C 0.2703(8) -0.0969(9) 0.8452(6) 0.167(4) Uani 1.00 d . . .
C(11A) C 0.2814(5) 0.0142(7) 0.5682(4) 0.125(3) Uani 1.00 d . . .
C(11B) C 0.3382(6) 0.246(1) 0.9286(6) 0.187(6) Uani 1.00 d . . .
C(11C) C 0.4520(8) 0.460(1) 0.7189(6) 0.245(7) Uani 1.00 d . . .
C(12) C 0.1857(3) -0.0886(4) 0.8067(4) 0.098(2) Uani 1.00 d . . .
H(1) H 0.1896 0.0237 0.6492 0.0726 Uiso 1.00 calc . . .
H(2) H -0.0393 0.2275 0.7187 0.0659 Uiso 1.00 calc . . .
H(3) H -0.1076 0.2422 0.6487 0.0659 Uiso 1.00 calc . . .
H(4) H -0.1466 0.0398 0.6376 0.0730 Uiso 1.00 calc . . .
H(5) H -0.1138 -0.1430 0.6078 0.0785 Uiso 1.00 calc . . .
H(6) H 0.0202 -0.1743 0.5989 0.0789 Uiso 1.00 calc . . .
H(7) H 0.2988 -0.2102 0.6647 0.1425 Uiso 1.00 calc . . .
H(8) H 0.3720 -0.1388 0.6563 0.1425 Uiso 1.00 calc . . .
H(9) H 0.3097 -0.0828 0.6861 0.1425 Uiso 1.00 calc . . .
H(10) H 0.2450 -0.2625 0.5411 0.1651 Uiso 1.00 calc . . .
H(11) H 0.2255 -0.1665 0.4880 0.1651 Uiso 1.00 calc . . .
H(12) H 0.3184 -0.1934 0.5314 0.1651 Uiso 1.00 calc . . .
H(13) H 0.3396 0.0142 0.5695 0.1500 Uiso 1.00 calc . . .
H(14) H 0.2470 0.0384 0.5242 0.1500 Uiso 1.00 calc . . .
H(15) H 0.2771 0.0702 0.5991 0.1500 Uiso 1.00 calc . . .
H(16) H 0.2899 0.2984 0.7912 0.0736 Uiso 1.00 calc . . .
H(17) H -0.0332 0.4689 0.6541 0.0629 Uiso 1.00 calc . . .
H(18) H -0.0051 0.4131 0.7241 0.0629 Uiso 1.00 calc . . .
H(19) H 0.0542 0.6423 0.6796 0.0724 Uiso 1.00 calc . . .
H(20) H 0.1898 0.7197 0.7253 0.0865 Uiso 1.00 calc . . .
H(21) H 0.3042 0.6042 0.7846 0.0873 Uiso 1.00 calc . . .
H(22) H 0.4992 0.2965 0.9995 0.1833 Uiso 1.00 calc . . .
H(23) H 0.5156 0.3919 0.9552 0.1833 Uiso 1.00 calc . . .
H(24) H 0.4520 0.4124 0.9919 0.1833 Uiso 1.00 calc . . .
H(25) H 0.4683 0.1618 0.9074 0.1835 Uiso 1.00 calc . . .
H(26) H 0.4003 0.1900 0.8390 0.1835 Uiso 1.00 calc . . .
H(27) H 0.4850 0.2569 0.8631 0.1835 Uiso 1.00 calc . . .
H(28) H 0.3104 0.3018 0.9517 0.1989 Uiso 1.00 calc . . .
H(29) H 0.2948 0.2171 0.8930 0.1989 Uiso 1.00 calc . . .
H(30) H 0.3625 0.1897 0.9617 0.1989 Uiso 1.00 calc . . .
H(31) H 0.2915 0.2590 0.6579 0.0768 Uiso 1.00 calc . . .
H(32) H -0.0501 0.2433 0.5618 0.0664 Uiso 1.00 calc . . .
H(33) H -0.0597 0.3748 0.5648 0.0664 Uiso 1.00 calc . . .
H(34) H -0.0211 0.3819 0.4633 0.0704 Uiso 1.00 calc . . .
H(35) H 0.0927 0.3841 0.4220 0.0836 Uiso 1.00 calc . . .
H(36) H 0.2310 0.3575 0.4985 0.0813 Uiso 1.00 calc . . .
H(37) H 0.5458 0.3763 0.6522 0.2588 Uiso 1.00 calc . . .
H(38) H 0.4721 0.3395 0.5887 0.2588 Uiso 1.00 calc . . .
H(39) H 0.4814 0.4664 0.6110 0.2588 Uiso 1.00 calc . . .
H(40) H 0.4136 0.2416 0.7251 0.2729 Uiso 1.00 calc . . .
H(41) H 0.4376 0.1959 0.6660 0.2729 Uiso 1.00 calc . . .
H(42) H 0.5066 0.2483 0.7277 0.2729 Uiso 1.00 calc . . .
H(43) H 0.5075 0.4627 0.7497 0.2721 Uiso 1.00 calc . . .
H(44) H 0.4468 0.5398 0.6949 0.2721 Uiso 1.00 calc . . .
H(45) H 0.4125 0.4693 0.7414 0.2721 Uiso 1.00 calc . . .

loop_
_atom_site_aniso_label
_atom_site_aniso_U_11
_atom_site_aniso_U_22
_atom_site_aniso_U_33
_atom_site_aniso_U_12
_atom_site_aniso_U_13
_atom_site_aniso_U_23
Ru(1) 0.0456(2) 0.0390(2) 0.0445(2) -0.00199(9) 0.0182(1) -0.00228(9)
Cl(1) 0.0502(4) 0.0521(5) 0.0598(5) 0.0014(4) 0.0165(4) -0.0066(4)
Cl(2) 0.0657(5) 0.0558(5) 0.0523(5) -0.0018(4) 0.0274(4) 0.0027(4)
O(1A) 0.088(2) 0.152(4) 0.150(4) -0.039(3) 0.053(2) -0.107(3)
O(1B) 0.171(5) 0.085(3) 0.161(4) -0.051(3) -0.050(4) -0.006(3)
O(1C) 0.152(5) 0.218(7) 0.177(5) -0.109(5) -0.009(4) 0.099(5)
O(11) 0.40(2) 0.54(3) 0.25(1) -0.20(2) 0.12(1) 0.09(1)
N(1) 0.050(1) 0.042(1) 0.049(1) -0.002(1) 0.019(1) -0.001(1)
N(2A) 0.051(1) 0.042(1) 0.051(1) -0.003(1) 0.019(1) -0.002(1)
N(2B) 0.055(2) 0.041(1) 0.052(2) -0.004(1) 0.024(1) -0.002(1)
N(2C) 0.054(2) 0.043(1) 0.049(1) -0.003(1) 0.022(1) -0.003(1)
N(3A) 0.055(2) 0.056(2) 0.069(2) -0.002(1) 0.019(1) -0.021(2)
N(3B) 0.052(2) 0.050(2) 0.076(2) -0.006(1) 0.014(1) -0.012(2)
N(3C) 0.057(2) 0.073(2) 0.067(2) -0.010(2) 0.028(2) 0.002(2)
C(1A) 0.053(2) 0.050(2) 0.064(2) -0.001(2) 0.027(2) 0.000(2)
C(1B) 0.055(2) 0.043(2) 0.061(2) 0.006(1) 0.023(2) -0.003(1)
C(1C) 0.054(2) 0.055(2) 0.051(2) 0.000(2) 0.015(1) 0.000(2)
C(2A) 0.051(2) 0.048(2) 0.055(2) -0.003(1) 0.021(1) 0.004(1)
C(2B) 0.064(2) 0.042(2) 0.053(2) 0.000(1) 0.028(2) -0.004(1)
C(2C) 0.060(2) 0.041(2) 0.049(2) -0.001(1) 0.019(1) -0.003(1)
C(3A) 0.057(2) 0.061(2) 0.066(2) -0.012(2) 0.023(2) -0.001(2)
C(3B) 0.077(2) 0.042(2) 0.070(2) 0.002(2) 0.035(2) 0.002(2)
C(3C) 0.073(2) 0.052(2) 0.051(2) 0.005(2) 0.020(2) 0.001(2)
C(4A) 0.068(2) 0.055(2) 0.078(3) -0.018(2) 0.027(2) -0.004(2)
C(4B) 0.089(3) 0.040(2) 0.095(3) -0.010(2) 0.044(3) -0.003(2)
C(4C) 0.098(3) 0.063(2) 0.052(2) 0.006(2) 0.034(2) 0.008(2)
C(5A) 0.072(2) 0.049(2) 0.076(3) -0.009(2) 0.024(2) -0.010(2)
C(5B) 0.068(2) 0.051(2) 0.102(3) -0.016(2) 0.038(2) -0.010(2)
C(5C) 0.079(3) 0.070(3) 0.065(2) 0.000(2) 0.040(2) 0.005(2)
C(6A) 0.055(2) 0.044(2) 0.058(2) -0.003(1) 0.019(2) -0.007(1)
C(6B) 0.058(2) 0.046(2) 0.069(2) -0.008(2) 0.026(2) -0.010(2)
C(6C) 0.063(2) 0.052(2) 0.058(2) -0.002(2) 0.028(2) 0.000(2)
C(7A) 0.064(2) 0.068(3) 0.077(3) 0.000(2) 0.021(2) -0.028(2)
C(7B) 0.076(3) 0.069(3) 0.084(3) -0.019(2) 0.012(2) -0.017(2)
C(7C) 0.084(3) 0.130(5) 0.096(4) -0.040(4) 0.030(3) 0.017(4)
C(8A) 0.065(2) 0.083(3) 0.082(3) 0.002(2) 0.025(2) -0.029(2)
C(8B) 0.063(2) 0.086(3) 0.069(3) -0.012(2) 0.011(2) -0.018(2)
C(8C) 0.065(3) 0.157(6) 0.095(4) -0.036(3) 0.035(3) -0.008(4)
C(9A) 0.073(3) 0.175(7) 0.121(5) 0.038(4) 0.020(3) -0.020(5)
C(9B) 0.143(7) 0.133(7) 0.143(7) -0.051(5) -0.051(5) 0.019(5)
C(9C) 0.138(7) 0.35(2) 0.21(1) -0.035(10) 0.114(8) 0.02(1)
C(10A) 0.096(4) 0.171(7) 0.151(6) 0.010(5) 0.056(4) -0.085(6)
C(10B) 0.21(1) 0.147(8) 0.120(6) 0.068(7) 0.012(7) -0.016(5)
C(10C) 0.059(4) 0.24(1) 0.36(2) -0.010(5) -0.001(7) 0.13(1)
C(11) 0.19(1) 0.124(7) 0.193(10) 0.006(7) 0.078(8) 0.042(7)
C(11A) 0.131(6) 0.116(5) 0.166(7) -0.017(4) 0.100(5) -0.022(5)
C(11B) 0.109(6) 0.22(1) 0.184(10) -0.054(6) -0.004(6) 0.101(8)
C(11C) 0.20(1) 0.30(2) 0.168(10) 0.04(1) -0.023(8) -0.10(1)
C(12) 0.063(3) 0.060(3) 0.164(6) -0.002(2) 0.029(3) 0.022(3)

loop_
_atom_type_symbol
_atom_type_description
_atom_type_scat_dispersion_real
_atom_type_scat_dispersion_imag
_atom_type_scat_source
Ru Ru -1.259 0.836
;International Tables for Crystallography
(1992, Vol. C, Tables 4.2.6.8 and 6.1.1.4)
;
Cl Cl 0.148 0.159
;International Tables for Crystallography
(1992, Vol. C, Tables 4.2.6.8 and 6.1.1.4)
;
N N 0.006 0.003
;International Tables for Crystallography
(1992, Vol. C, Tables 4.2.6.8 and 6.1.1.4)
;
C C 0.003 0.002
;International Tables for Crystallography
(1992, Vol. C, Tables 4.2.6.8 and 6.1.1.4)
;
H H 0.000 0.000
;International Tables for Crystallography
(1992, Vol. C, Table 6.1.1.4)
;
O O 0.011 0.006
;International Tables for Crystallography
(1992, Vol. C, Tables 4.2.6.8 and 6.1.1.4)
;

loop_
_geom_angle_atom_site_label_1
_geom_angle_atom_site_label_2
_geom_angle_atom_site_label_3
_geom_angle
_geom_angle_site_symmetry_1
_geom_angle_site_symmetry_2
_geom_angle_site_symmetry_3
_geom_angle_publ_flag
Cl(1) Ru(1) Cl(2) 84.67(3) . . . yes
Cl(1) Ru(1) N(1) 174.67(8) . . . yes
Cl(1) Ru(1) N(2A) 96.98(8) . . . yes
Cl(1) Ru(1) N(2B) 101.36(8) . . . yes
Cl(1) Ru(1) N(2C) 98.74(8) . . . yes
Cl(2) Ru(1) N(1) 95.76(9) . . . yes
Cl(2) Ru(1) N(2A) 86.13(9) . . . yes
Cl(2) Ru(1) N(2B) 90.18(9) . . . yes
Cl(2) Ru(1) N(2C) 175.30(8) . . . yes
N(1) Ru(1) N(2A) 77.8(1) . . . yes
N(1) Ru(1) N(2B) 83.9(1) . . . yes
N(1) Ru(1) N(2C) 81.1(1) . . . yes
N(2A) Ru(1) N(2B) 160.9(1) . . . yes
N(2A) Ru(1) N(2C) 96.6(1) . . . yes
N(2B) Ru(1) N(2C) 86.0(1) . . . yes
Ru(1) N(1) C(1A) 105.8(2) . . . yes
Ru(1) N(1) C(1B) 108.2(2) . . . yes
Ru(1) N(1) C(1C) 109.2(2) . . . yes
C(1A) N(1) C(1B) 113.1(3) . . . yes
C(1A) N(1) C(1C) 108.1(3) . . . yes
C(1B) N(1) C(1C) 112.1(3) . . . yes
Ru(1) N(2A) C(2A) 109.2(2) . . . yes
Ru(1) N(2A) C(6A) 133.9(2) . . . yes
C(2A) N(2A) C(6A) 116.8(3) . . . yes
Ru(1) N(2B) C(2B) 108.7(2) . . . yes
Ru(1) N(2B) C(6B) 132.8(2) . . . yes
C(2B) N(2B) C(6B) 117.8(3) . . . yes
Ru(1) N(2C) C(2C) 112.4(3) . . . yes
Ru(1) N(2C) C(6C) 131.1(2) . . . yes
C(2C) N(2C) C(6C) 116.5(3) . . . yes
C(6A) N(3A) C(7A) 126.3(3) . . . yes
C(6B) N(3B) C(7B) 125.6(4) . . . yes
C(6C) N(3C) C(7C) 121.9(4) . . . yes
N(1) C(1A) C(2A) 107.7(4) . . . yes
N(1) C(1B) C(2B) 111.8(3) . . . yes
N(1) C(1C) C(2C) 112.3(3) . . . yes
N(2A) C(2A) C(1A) 116.5(3) . . . yes
N(2A) C(2A) C(3A) 123.3(4) . . . yes
C(1A) C(2A) C(3A) 120.2(4) . . . yes
N(2B) C(2B) C(1B) 115.2(3) . . . yes
N(2B) C(2B) C(3B) 122.3(3) . . . yes
C(1B) C(2B) C(3B) 121.7(3) . . . yes
N(2C) C(2C) C(1C) 117.0(3) . . . yes
N(2C) C(2C) C(3C) 123.8(4) . . . yes
C(1C) C(2C) C(3C) 119.2(3) . . . yes
C(2A) C(3A) C(4A) 119.2(4) . . . yes
C(2B) C(3B) C(4B) 118.2(4) . . . yes
C(2C) C(3C) C(4C) 118.4(3) . . . yes
C(3A) C(4A) C(5A) 119.0(4) . . . yes
C(3B) C(4B) C(5B) 120.8(4) . . . yes
C(3C) C(4C) C(5C) 118.8(4) . . . yes
C(4A) C(5A) C(6A) 119.6(4) . . . yes
C(4B) C(5B) C(6B) 118.7(4) . . . yes
C(4C) C(5C) C(6C) 120.2(5) . . . yes
N(2A) C(6A) N(3A) 116.1(3) . . . yes
N(2A) C(6A) C(5A) 122.0(4) . . . yes
N(3A) C(6A) C(5A) 121.9(4) . . . yes
N(2B) C(6B) N(3B) 115.0(3) . . . yes
N(2B) C(6B) C(5B) 120.8(3) . . . yes
N(3B) C(6B) C(5B) 124.1(3) . . . yes
N(2C) C(6C) N(3C) 119.4(3) . . . yes
N(2C) C(6C) C(5C) 121.3(3) . . . yes
N(3C) C(6C) C(5C) 119.3(4) . . . yes
O(1A) C(7A) N(3A) 121.0(5) . . . yes
O(1A) C(7A) C(8A) 121.5(5) . . . yes
N(3A) C(7A) C(8A) 117.5(4) . . . yes
O(1B) C(7B) N(3B) 121.1(5) . . . yes
O(1B) C(7B) C(8B) 121.1(4) . . . yes
N(3B) C(7B) C(8B) 117.8(4) . . . yes
O(1C) C(7C) N(3C) 120.7(5) . . . yes
O(1C) C(7C) C(8C) 121.1(7) . . . yes
N(3C) C(7C) C(8C) 118.2(6) . . . yes
C(7A) C(8A) C(9A) 109.9(5) . . . yes
C(7A) C(8A) C(10A) 108.0(4) . . . yes
C(7A) C(8A) C(11A) 110.1(5) . . . yes
C(9A) C(8A) C(10A) 110.2(5) . . . yes
C(9A) C(8A) C(11A) 108.5(5) . . . yes
C(10A) C(8A) C(11A) 110.1(6) . . . yes
C(7B) C(8B) C(9B) 111.6(5) . . . yes
C(7B) C(8B) C(10B) 110.1(5) . . . yes
C(7B) C(8B) C(11B) 111.5(5) . . . yes
C(9B) C(8B) C(10B) 106.2(6) . . . yes
C(9B) C(8B) C(11B) 113.4(7) . . . yes
C(10B) C(8B) C(11B) 103.6(7) . . . yes
C(7C) C(8C) C(9C) 106.8(6) . . . yes
C(7C) C(8C) C(10C) 117.1(6) . . . yes
C(7C) C(8C) C(11C) 105.1(7) . . . yes
C(9C) C(8C) C(10C) 113.6(10) . . . yes
C(9C) C(8C) C(11C) 104.7(9) . . . yes
C(10C) C(8C) C(11C) 108.5(9) . . . yes
O(11) C(11) C(12) 115(1) . . . yes

loop_
_geom_bond_atom_site_label_1
_geom_bond_atom_site_label_2
_geom_bond_distance
_geom_bond_site_symmetry_1
_geom_bond_site_symmetry_2
_geom_bond_publ_flag
Ru(1) Cl(1) 2.4701(9) . . yes
Ru(1) Cl(2) 2.439(1) . . yes
Ru(1) N(1) 2.060(3) . . yes
Ru(1) N(2A) 2.149(3) . . yes
Ru(1) N(2B) 2.117(3) . . yes
Ru(1) N(2C) 2.124(3) . . yes
O(1A) C(7A) 1.227(6) . . yes
O(1B) C(7B) 1.207(7) . . yes
O(1C) C(7C) 1.21(1) . . yes
O(11) C(11) 1.30(2) . . yes
N(1) C(1A) 1.485(5) . . yes
N(1) C(1B) 1.486(5) . . yes
N(1) C(1C) 1.498(5) . . yes
N(2A) C(2A) 1.377(5) . . yes
N(2A) C(6A) 1.353(5) . . yes
N(2B) C(2B) 1.375(4) . . yes
N(2B) C(6B) 1.355(4) . . yes
N(2C) C(2C) 1.362(4) . . yes
N(2C) C(6C) 1.361(6) . . yes
N(3A) C(6A) 1.402(6) . . yes
N(3A) C(7A) 1.359(6) . . yes
N(3B) C(6B) 1.387(5) . . yes
N(3B) C(7B) 1.375(5) . . yes
N(3C) C(6C) 1.398(4) . . yes
N(3C) C(7C) 1.380(8) . . yes
C(1A) C(2A) 1.505(5) . . yes
C(1B) C(2B) 1.499(5) . . yes
C(1C) C(2C) 1.499(6) . . yes
C(2A) C(3A) 1.374(5) . . yes
C(2B) C(3B) 1.387(5) . . yes
C(2C) C(3C) 1.376(5) . . yes
C(3A) C(4A) 1.382(6) . . yes
C(3B) C(4B) 1.368(6) . . yes
C(3C) C(4C) 1.388(7) . . yes
C(4A) C(5A) 1.376(7) . . yes
C(4B) C(5B) 1.378(6) . . yes
C(4C) C(5C) 1.366(6) . . yes
C(5A) C(6A) 1.408(6) . . yes
C(5B) C(6B) 1.408(6) . . yes
C(5C) C(6C) 1.398(6) . . yes
C(7A) C(8A) 1.513(7) . . yes
C(7B) C(8B) 1.521(7) . . yes
C(7C) C(8C) 1.532(7) . . yes
C(8A) C(9A) 1.503(8) . . yes
C(8A) C(10A) 1.54(1) . . yes
C(8A) C(11A) 1.483(10) . . yes
C(8B) C(9B) 1.490(9) . . yes
C(8B) C(10B) 1.50(1) . . yes
C(8B) C(11B) 1.50(1) . . yes
C(8C) C(9C) 1.51(2) . . yes
C(8C) C(10C) 1.42(2) . . yes
C(8C) C(11C) 1.51(2) . . yes
C(11) C(12) 1.38(1) . . yes

loop_
_geom_contact_atom_site_label_1
_geom_contact_atom_site_label_2
_geom_contact_distance
_geom_contact_site_symmetry_1
_geom_contact_site_symmetry_2
_geom_contact_publ_flag
Cl(2) C(4A) 3.546(5) . 2_556 ?
O(1A) C(1C) 3.104(6) . 3_556 ?
O(1A) C(3C) 3.303(6) . 3_556 ?
O(1A) C(2C) 3.436(5) . 3_556 ?
C(1A) C(12) 3.318(7) . 2_556 ?
C(1A) C(3B) 3.503(7) . 2_546 ?
C(1B) C(12) 3.342(8) . 2_556 ?
C(2B) C(3A) 3.527(6) . 2_556 ?
C(3C) C(3C) 3.498(8) . 3_566 ?
C(4B) C(12) 3.579(7) . 1_565 ?

loop_
_geom_hbond_atom_site_label_D
_geom_hbond_atom_site_label_H
_geom_hbond_atom_site_label_A
_geom_hbond_site_symmetry_D
_geom_hbond_site_symmetry_H
_geom_hbond_site_symmetry_A
_geom_hbond_distance_DH
_geom_hbond_distance_HA
_geom_hbond_distance_DA
_geom_hbond_angle_DHA
_geom_hbond_publ_flag
N(3A) H(1) Cl(1) . . . 0.959 2.212 3.137(3) 161.761 no
N(3B) H(16) Cl(1) . . . 0.955 2.235 3.159(3) 162.363 no
N(3C) H(31) Cl(1) . . . 0.957 2.247 3.142(3) 155.501 no

loop_
_geom_torsion_atom_site_label_1
_geom_torsion_atom_site_label_2
_geom_torsion_atom_site_label_3
_geom_torsion_atom_site_label_4
_geom_torsion
_geom_torsion_site_symmetry_1
_geom_torsion_site_symmetry_2
_geom_torsion_site_symmetry_3
_geom_torsion_site_symmetry_4
_geom_torsion_publ_flag
Ru(1) N(1) C(1A) C(2A) -48.1(3) . . . . yes
Ru(1) N(1) C(1B) C(2B) 29.2(3) . . . . yes
Ru(1) N(1) C(1C) C(2C) -30.0(3) . . . . yes
Ru(1) N(2A) C(2A) C(1A) 8.8(4) . . . . yes
Ru(1) N(2A) C(2A) C(3A) -173.7(3) . . . . yes
Ru(1) N(2A) C(6A) N(3A) -8.9(5) . . . . yes
Ru(1) N(2A) C(6A) C(5A) 170.3(3) . . . . yes
Ru(1) N(2B) C(2B) C(1B) 29.5(4) . . . . yes
Ru(1) N(2B) C(2B) C(3B) -160.5(3) . . . . yes
Ru(1) N(2B) C(6B) N(3B) -26.7(6) . . . . yes
Ru(1) N(2B) C(6B) C(5B) 156.5(4) . . . . yes
Ru(1) N(2C) C(2C) C(1C) 2.6(4) . . . . yes
Ru(1) N(2C) C(2C) C(3C) -174.6(3) . . . . yes
Ru(1) N(2C) C(6C) N(3C) -9.0(5) . . . . yes
Ru(1) N(2C) C(6C) C(5C) 171.2(3) . . . . yes
Cl(1) Ru(1) N(1) C(1A) 51(1) . . . . yes
Cl(1) Ru(1) N(1) C(1B) 173.0(9) . . . . yes
Cl(1) Ru(1) N(1) C(1C) -64(1) . . . . yes
Cl(1) Ru(1) N(2A) C(2A) 152.4(2) . . . . yes
Cl(1) Ru(1) N(2A) C(6A) -22.9(3) . . . . yes
Cl(1) Ru(1) N(2B) C(2B) 169.9(2) . . . . yes
Cl(1) Ru(1) N(2B) C(6B) -0.2(4) . . . . yes
Cl(1) Ru(1) N(2C) C(2C) 159.1(2) . . . . yes
Cl(1) Ru(1) N(2C) C(6C) -22.2(3) . . . . yes
Cl(2) Ru(1) N(1) C(1A) -43.0(2) . . . . yes
Cl(2) Ru(1) N(1) C(1B) 78.5(2) . . . . yes
Cl(2) Ru(1) N(1) C(1C) -159.2(2) . . . . yes
Cl(2) Ru(1) N(2A) C(2A) 68.3(2) . . . . yes
Cl(2) Ru(1) N(2A) C(6A) -107.0(3) . . . . yes
Cl(2) Ru(1) N(2B) C(2B) -105.5(3) . . . . yes
Cl(2) Ru(1) N(2B) C(6B) 84.4(4) . . . . yes
Cl(2) Ru(1) N(2C) C(2C) -64(1) . . . . yes
Cl(2) Ru(1) N(2C) C(6C) 114.2(9) . . . . yes
O(1A) C(7A) N(3A) C(6A) 1.2(7) . . . . yes
O(1A) C(7A) C(8A) C(9A) -118.2(6) . . . . yes
O(1A) C(7A) C(8A) C(10A) 2.0(7) . . . . yes
O(1A) C(7A) C(8A) C(11A) 122.3(6) . . . . yes
O(1B) C(7B) N(3B) C(6B) -20.6(9) . . . . yes
O(1B) C(7B) C(8B) C(9B) 0.9(9) . . . . yes
O(1B) C(7B) C(8B) C(10B) -116.8(8) . . . . yes
O(1B) C(7B) C(8B) C(11B) 128.8(8) . . . . yes
O(1C) C(7C) N(3C) C(6C) 6.7(10) . . . . yes
O(1C) C(7C) C(8C) C(9C) -39(1) . . . . yes
O(1C) C(7C) C(8C) C(10C) -167(1) . . . . yes
O(1C) C(7C) C(8C) C(11C) 71(1) . . . . yes
N(1) Ru(1) N(2A) C(2A) -28.5(2) . . . . yes
N(1) Ru(1) N(2A) C(6A) 156.2(4) . . . . yes
N(1) Ru(1) N(2B) C(2B) -9.8(3) . . . . yes
N(1) Ru(1) N(2B) C(6B) -179.8(4) . . . . yes
N(1) Ru(1) N(2C) C(2C) -15.5(2) . . . . yes
N(1) Ru(1) N(2C) C(6C) 163.2(3) . . . . yes
N(1) C(1A) C(2A) N(2A) 25.7(4) . . . . yes
N(1) C(1A) C(2A) C(3A) -151.8(3) . . . . yes
N(1) C(1B) C(2B) N(2B) -40.9(4) . . . . yes
N(1) C(1B) C(2B) C(3B) 149.1(4) . . . . yes
N(1) C(1C) C(2C) N(2C) 18.3(4) . . . . yes
N(1) C(1C) C(2C) C(3C) -164.4(3) . . . . yes
N(2A) Ru(1) N(1) C(1A) 41.7(2) . . . . yes
N(2A) Ru(1) N(1) C(1B) 163.3(3) . . . . yes
N(2A) Ru(1) N(1) C(1C) -74.4(2) . . . . yes
N(2A) Ru(1) N(2B) C(2B) -26.9(5) . . . . yes
N(2A) Ru(1) N(2B) C(6B) 163.1(4) . . . . yes
N(2A) Ru(1) N(2C) C(2C) 60.9(2) . . . . yes
N(2A) Ru(1) N(2C) C(6C) -120.3(3) . . . . yes
N(2A) C(2A) C(3A) C(4A) 1.4(6) . . . . yes
N(2A) C(6A) N(3A) C(7A) -155.7(4) . . . . yes
N(2A) C(6A) C(5A) C(4A) 3.2(6) . . . . yes
N(2B) Ru(1) N(1) C(1A) -132.6(2) . . . . yes
N(2B) Ru(1) N(1) C(1B) -11.1(2) . . . . yes
N(2B) Ru(1) N(1) C(1C) 111.3(2) . . . . yes
N(2B) Ru(1) N(2A) C(2A) -11.1(5) . . . . yes
N(2B) Ru(1) N(2A) C(6A) 173.7(3) . . . . yes
N(2B) Ru(1) N(2C) C(2C) -100.0(2) . . . . yes
N(2B) Ru(1) N(2C) C(6C) 78.7(3) . . . . yes
N(2B) C(2B) C(3B) C(4B) -2.4(7) . . . . yes
N(2B) C(6B) N(3B) C(7B) -156.2(5) . . . . yes
N(2B) C(6B) C(5B) C(4B) 6.0(8) . . . . yes
N(2C) Ru(1) N(1) C(1A) 140.5(2) . . . . yes
N(2C) Ru(1) N(1) C(1B) -97.9(2) . . . . yes
N(2C) Ru(1) N(1) C(1C) 24.4(2) . . . . yes
N(2C) Ru(1) N(2A) C(2A) -107.9(2) . . . . yes
N(2C) Ru(1) N(2A) C(6A) 76.8(3) . . . . yes
N(2C) Ru(1) N(2B) C(2B) 71.7(3) . . . . yes
N(2C) Ru(1) N(2B) C(6B) -98.3(4) . . . . yes
N(2C) C(2C) C(3C) C(4C) 1.6(6) . . . . yes
N(2C) C(6C) N(3C) C(7C) -143.5(5) . . . . yes
N(2C) C(6C) C(5C) C(4C) 5.8(6) . . . . yes
N(3A) C(6A) N(2A) C(2A) 176.1(3) . . . . yes
N(3A) C(6A) C(5A) C(4A) -177.7(4) . . . . yes
N(3A) C(7A) C(8A) C(9A) 61.6(6) . . . . yes
N(3A) C(7A) C(8A) C(10A) -178.2(5) . . . . yes
N(3A) C(7A) C(8A) C(11A) -57.9(6) . . . . yes
N(3B) C(6B) N(2B) C(2B) 164.0(4) . . . . yes
N(3B) C(6B) C(5B) C(4B) -170.6(5) . . . . yes
N(3B) C(7B) C(8B) C(9B) -178.9(6) . . . . yes
N(3B) C(7B) C(8B) C(10B) 63.4(8) . . . . yes
N(3B) C(7B) C(8B) C(11B) -51.0(8) . . . . yes
N(3C) C(6C) N(2C) C(2C) 169.7(3) . . . . yes
N(3C) C(6C) C(5C) C(4C) -174.1(4) . . . . yes
N(3C) C(7C) C(8C) C(9C) 139.9(9) . . . . yes
N(3C) C(7C) C(8C) C(10C) 11(1) . . . . yes
N(3C) C(7C) C(8C) C(11C) -109.2(9) . . . . yes
C(1A) N(1) C(1B) C(2B) 146.1(3) . . . . yes
C(1A) N(1) C(1C) C(2C) -144.6(3) . . . . yes
C(1A) C(2A) N(2A) C(6A) -175.0(3) . . . . yes
C(1A) C(2A) C(3A) C(4A) 178.8(4) . . . . yes
C(1B) N(1) C(1A) C(2A) -166.5(2) . . . . yes
C(1B) N(1) C(1C) C(2C) 90.0(4) . . . . yes
C(1B) C(2B) N(2B) C(6B) -158.8(4) . . . . yes
C(1B) C(2B) C(3B) C(4B) 166.9(4) . . . . yes
C(1C) N(1) C(1A) C(2A) 68.8(3) . . . . yes
C(1C) N(1) C(1B) C(2B) -91.3(3) . . . . yes
C(1C) C(2C) N(2C) C(6C) -176.3(3) . . . . yes
C(1C) C(2C) C(3C) C(4C) -175.5(4) . . . . yes
C(2A) N(2A) C(6A) C(5A) -4.7(5) . . . . yes
C(2A) C(3A) C(4A) C(5A) -3.0(6) . . . . yes
C(2B) N(2B) C(6B) C(5B) -12.9(7) . . . . yes
C(2B) C(3B) C(4B) C(5B) -4.8(8) . . . . yes
C(2C) N(2C) C(6C) C(5C) -10.1(5) . . . . yes
C(2C) C(3C) C(4C) C(5C) -6.2(6) . . . . yes
C(3A) C(2A) N(2A) C(6A) 2.4(5) . . . . yes
C(3A) C(4A) C(5A) C(6A) 0.8(6) . . . . yes
C(3B) C(2B) N(2B) C(6B) 11.2(6) . . . . yes
C(3B) C(4B) C(5B) C(6B) 3.1(9) . . . . yes
C(3C) C(2C) N(2C) C(6C) 6.5(5) . . . . yes
C(3C) C(4C) C(5C) C(6C) 2.7(7) . . . . yes
C(5A) C(6A) N(3A) C(7A) 25.2(6) . . . . yes
C(5B) C(6B) N(3B) C(7B) 20.5(8) . . . . yes
C(5C) C(6C) N(3C) C(7C) 36.4(7) . . . . yes
C(6A) N(3A) C(7A) C(8A) -178.6(4) . . . . yes
C(6B) N(3B) C(7B) C(8B) 159.2(5) . . . . yes
C(6C) N(3C) C(7C) C(8C) -172.3(5) . . . . yes
C(6C) N(3C) C(7C) C(8C) -172.3(5) . . . . yes
